data_4338644
loop_
_publ_author_name
'Panda, Tarun K.'
'Trambitas, Alexandra G.'
'Bannenberg, Thomas'
'Hrib, Cristian G.'
'Randoll, S\"oren'
'Jones, Peter G.'
'Tamm, Matthias'

_publ_section_title
;
 Imidazolin-2-iminato Complexes of Rare Earth Metals with Very Short
 Metal--Nitrogen Bonds: Experimental and Theoretical Studies
;
_journal_coden_ASTM INOCAJ
_journal_issue 12
_journal_name_full 'Inorganic chemistry'
_journal_page_first 5462
_journal_page_last 5472
_journal_paper_doi 10.1021/ic900503q
_journal_volume 48
_journal_year 2009
_chemical_formula_sum 'C47 H68 Gd N3 O3'
_chemical_formula_weight 880.29
_space_group_IT_number 14
_symmetry_cell_setting monoclinic
_symmetry_space_group_name_Hall '-P 2yn'
_symmetry_space_group_name_H-M 'P 1 21/n 1'
_atom_sites_solution_hydrogens geom
_atom_sites_solution_primary direct
_atom_sites_solution_secondary difmap
_audit_creation_method SHELXL-97
_cell_angle_alpha 90.00
_cell_angle_beta 94.096(3)
_cell_angle_gamma 90.00
_cell_formula_units_Z 4
_cell_length_a 12.2615(6)
_cell_length_b 12.1517(6)
_cell_length_c 29.4262(14)
_cell_measurement_reflns_used 9729
_cell_measurement_temperature 100(2)
_cell_measurement_theta_max 27.79
_cell_measurement_theta_min 2.43
_cell_volume 4373.2(4)
_computing_cell_refinement 'Bruker SAINT'
_computing_data_collection 'Bruker SMART'
_computing_data_reduction 'Bruker SAINT'
_computing_molecular_graphics 'Bruker SHELXTL'
_computing_publication_material 'Bruker SHELXTL'
_computing_structure_refinement 'Bruker SHELXTL'
_computing_structure_solution 'Bruker SHELXTL'
_diffrn_ambient_temperature 100(2)
_diffrn_measured_fraction_theta_full 0.999
_diffrn_measured_fraction_theta_max 0.999
_diffrn_measurement_device_type 'Bruker APEX2 CCD area detector'
_diffrn_measurement_method 'phi and omega scans'
_diffrn_radiation_monochromator graphite
_diffrn_radiation_source 'fine-focus sealed tube'
_diffrn_radiation_type MoK\a
_diffrn_radiation_wavelength 0.71073
_diffrn_reflns_av_R_equivalents 0.0598
_diffrn_reflns_av_sigmaI/netI 0.0320
_diffrn_reflns_limit_h_max 16
_diffrn_reflns_limit_h_min -16
_diffrn_reflns_limit_k_max 16
_diffrn_reflns_limit_k_min -16
_diffrn_reflns_limit_l_max 39
_diffrn_reflns_limit_l_min -39
_diffrn_reflns_number 143934
_diffrn_reflns_theta_full 28.50
_diffrn_reflns_theta_max 28.70
_diffrn_reflns_theta_min 2.36
_exptl_absorpt_coefficient_mu 1.558
_exptl_absorpt_correction_T_max 0.9261
_exptl_absorpt_correction_T_min 0.7912
_exptl_absorpt_correction_type multi-scan
_exptl_absorpt_process_details SADABS
_exptl_crystal_colour colourless
_exptl_crystal_density_diffrn 1.337
_exptl_crystal_density_method 'not measured'
_exptl_crystal_description irregular
_exptl_crystal_F_000 1836
_exptl_crystal_size_max 0.20
_exptl_crystal_size_mid 0.14
_exptl_crystal_size_min 0.05
_refine_diff_density_max 0.861
_refine_diff_density_min -1.343
_refine_diff_density_rms 0.096
_refine_ls_extinction_method none
_refine_ls_goodness_of_fit_ref 1.063
_refine_ls_hydrogen_treatment 'rigid methyls, others riding'
_refine_ls_matrix_type full
_refine_ls_number_parameters 495
_refine_ls_number_reflns 11292
_refine_ls_number_restraints 0
_refine_ls_restrained_S_all 1.063
_refine_ls_R_factor_all 0.0472
_refine_ls_R_factor_gt 0.0306
_refine_ls_shift/su_max 0.003
_refine_ls_shift/su_mean 0.000
_refine_ls_structure_factor_coef Fsqd
_refine_ls_weighting_details 'calc w=1/[\s^2^(Fo^2^)+(0.0259P)^2^+7.2196P] where P=(Fo^2^+2Fc^2^)/3'
_refine_ls_weighting_scheme calc
_refine_ls_wR_factor_gt 0.0657
_refine_ls_wR_factor_ref 0.0721
_reflns_number_gt 9086
_reflns_number_total 11292
_reflns_threshold_expression >2sigma(I)
_cod_data_source_file ic900503q_si_002.cif
_cod_data_source_block tkpa5a
_cod_depositor_comments
;
The following automatic conversions were performed:

'_symmetry_cell_setting' value 'Monoclinic' changed to 'monoclinic'
according to
/usr/data/users/saulius/automatic-downloads/retrospective/ACS/lib/dictionaries/cif_core.dic
dictionary named 'cif_core.dic' version 2.4.2 from 2011-04-26.

Automatic conversion script
Id: cif_fix_values 2281 2013-09-26 08:29:07Z andrius 
;
_cod_original_sg_symbol_H-M 'P 21/n'
_cod_database_code 4338644

loop_
_symmetry_equiv_pos_as_xyz
'x, y, z'
'-x+1/2, y+1/2, -z+1/2'
'-x, -y, -z'
'x-1/2, -y-1/2, z-1/2'

loop_
_atom_site_label
_atom_site_type_symbol
_atom_site_fract_x
_atom_site_fract_y
_atom_site_fract_z
_atom_site_U_iso_or_equiv
_atom_site_adp_type
_atom_site_occupancy
_atom_site_symmetry_multiplicity
_atom_site_calc_flag
_atom_site_refinement_flags
Gd Gd 0.538519(10) 0.716297(10) 0.212344(4) 0.01475(4) Uani 1 1 d .
N1 N 0.43544(17) 0.72385(17) 0.14847(7) 0.0158(4) Uani 1 1 d .
N2 N 0.33148(17) 0.67727(18) 0.07776(7) 0.0157(4) Uani 1 1 d .
N3 N 0.42312(17) 0.83346(18) 0.07984(7) 0.0176(4) Uani 1 1 d .
C1 C 0.40098(19) 0.7425(2) 0.10790(9) 0.0139(5) Uani 1 1 d .
C2 C 0.3190(2) 0.7251(2) 0.03453(9) 0.0199(5) Uani 1 1 d .
H2 H 0.2777 0.6959 0.0088 0.024 Uiso 1 1 calc R
C3 C 0.3753(2) 0.8191(2) 0.03581(9) 0.0215(6) Uani 1 1 d .
H3 H 0.3817 0.8680 0.0110 0.026 Uiso 1 1 calc R
C4 C 0.2677(2) 0.5873(2) 0.09189(8) 0.0190(5) Uani 1 1 d .
C5 C 0.1805(2) 0.6089(3) 0.11948(9) 0.0261(6) Uani 1 1 d .
C6 C 0.1184(3) 0.5209(3) 0.13234(10) 0.0358(8) Uani 1 1 d .
H6 H 0.0609 0.5333 0.1517 0.043 Uiso 1 1 calc R
C7 C 0.1378(3) 0.4156(3) 0.11770(11) 0.0396(9) Uani 1 1 d .
H7 H 0.0936 0.3564 0.1268 0.048 Uiso 1 1 calc R
C8 C 0.2222(3) 0.3958(3) 0.08956(10) 0.0345(8) Uani 1 1 d .
H8 H 0.2342 0.3232 0.0790 0.041 Uiso 1 1 calc R
C9 C 0.2894(2) 0.4811(2) 0.07665(9) 0.0229(6) Uani 1 1 d .
C10 C 0.1522(2) 0.7248(3) 0.13456(11) 0.0327(7) Uani 1 1 d .
H10 H 0.1992 0.7770 0.1184 0.039 Uiso 1 1 calc R
C11 C 0.1780(3) 0.7413(3) 0.18541(12) 0.0438(9) Uani 1 1 d .
H11A H 0.1583 0.8164 0.1938 0.066 Uiso 1 1 calc R
H11B H 0.2563 0.7296 0.1929 0.066 Uiso 1 1 calc R
H11C H 0.1360 0.6886 0.2023 0.066 Uiso 1 1 calc R
C12 C 0.0334(3) 0.7554(4) 0.12130(14) 0.0483(10) Uani 1 1 d .
H12A H 0.0174 0.7425 0.0886 0.072 Uiso 1 1 calc R
H12B H 0.0218 0.8332 0.1281 0.072 Uiso 1 1 calc R
H12C H -0.0151 0.7100 0.1386 0.072 Uiso 1 1 calc R
C13 C 0.3804(3) 0.4580(2) 0.04530(10) 0.0266(6) Uani 1 1 d .
H13 H 0.4294 0.5239 0.0459 0.032 Uiso 1 1 calc R
C14 C 0.3330(3) 0.4419(3) -0.00364(10) 0.0384(8) Uani 1 1 d .
H14A H 0.2834 0.3786 -0.0050 0.058 Uiso 1 1 calc R
H14B H 0.3925 0.4287 -0.0235 0.058 Uiso 1 1 calc R
H14C H 0.2926 0.5081 -0.0138 0.058 Uiso 1 1 calc R
C15 C 0.4499(3) 0.3585(3) 0.06047(11) 0.0360(7) Uani 1 1 d .
H15A H 0.4748 0.3664 0.0927 0.054 Uiso 1 1 calc R
H15B H 0.5134 0.3538 0.0421 0.054 Uiso 1 1 calc R
H15C H 0.4060 0.2913 0.0563 0.054 Uiso 1 1 calc R
C16 C 0.4829(2) 0.9291(2) 0.09510(9) 0.0202(5) Uani 1 1 d .
C17 C 0.5922(2) 0.9385(2) 0.08525(10) 0.0239(6) Uani 1 1 d .
C18 C 0.6480(3) 1.0358(2) 0.09837(12) 0.0327(7) Uani 1 1 d .
H18 H 0.7222 1.0444 0.0919 0.039 Uiso 1 1 calc R
C19 C 0.5966(3) 1.1184(2) 0.12042(12) 0.0371(8) Uani 1 1 d .
H19 H 0.6352 1.1840 0.1286 0.045 Uiso 1 1 calc R
C20 C 0.4896(3) 1.1065(2) 0.13075(11) 0.0341(7) Uani 1 1 d .
H20 H 0.4555 1.1641 0.1463 0.041 Uiso 1 1 calc R
C21 C 0.4299(3) 1.0117(2) 0.11883(10) 0.0258(6) Uani 1 1 d .
C22 C 0.6519(2) 0.8480(2) 0.06178(10) 0.0248(6) Uani 1 1 d .
H22 H 0.6005 0.7845 0.0571 0.030 Uiso 1 1 calc R
C23 C 0.6844(3) 0.8848(3) 0.01516(11) 0.0330(7) Uani 1 1 d .
H23A H 0.6187 0.9050 -0.0040 0.050 Uiso 1 1 calc R
H23B H 0.7222 0.8245 0.0007 0.050 Uiso 1 1 calc R
H23C H 0.7332 0.9486 0.0187 0.050 Uiso 1 1 calc R
C24 C 0.7510(3) 0.8084(3) 0.09157(12) 0.0322(7) Uani 1 1 d .
H24A H 0.8044 0.8682 0.0956 0.048 Uiso 1 1 calc R
H24B H 0.7844 0.7457 0.0769 0.048 Uiso 1 1 calc R
H24C H 0.7279 0.7857 0.1214 0.048 Uiso 1 1 calc R
C25 C 0.3130(3) 0.9962(2) 0.13161(11) 0.0299(7) Uani 1 1 d .
H25 H 0.3059 0.9184 0.1422 0.036 Uiso 1 1 calc R
C26 C 0.2306(3) 1.0127(3) 0.09191(13) 0.0425(8) Uani 1 1 d .
H26A H 0.1574 0.9952 0.1012 0.064 Uiso 1 1 calc R
H26B H 0.2481 0.9641 0.0669 0.064 Uiso 1 1 calc R
H26C H 0.2326 1.0894 0.0818 0.064 Uiso 1 1 calc R
C27 C 0.2842(3) 1.0717(3) 0.17101(13) 0.0430(8) Uani 1 1 d .
H27A H 0.2801 1.1481 0.1604 0.065 Uiso 1 1 calc R
H27B H 0.3407 1.0653 0.1961 0.065 Uiso 1 1 calc R
H27C H 0.2134 1.0497 0.1816 0.065 Uiso 1 1 calc R
C28 C 0.4588(3) 0.8792(3) 0.25862(11) 0.0331(7) Uani 1 1 d .
H28 H 0.3925 0.9200 0.2565 0.040 Uiso 1 1 calc R
C29 C 0.4532(3) 0.7861(3) 0.28655(10) 0.0337(7) Uani 1 1 d .
H29 H 0.3820 0.7741 0.2963 0.040 Uiso 1 1 calc R
C30 C 0.5288(3) 0.7067(3) 0.30332(10) 0.0322(7) Uani 1 1 d .
H30 H 0.4981 0.6562 0.3235 0.039 Uiso 1 1 calc R
C31 C 0.6396(3) 0.6845(3) 0.29722(10) 0.0317(7) Uani 1 1 d .
H31 H 0.6672 0.6248 0.3155 0.038 Uiso 1 1 calc R
C32 C 0.7186(2) 0.7296(3) 0.27062(10) 0.0307(7) Uani 1 1 d .
H32 H 0.7866 0.6923 0.2746 0.037 Uiso 1 1 calc R
C33 C 0.7212(2) 0.8169(3) 0.23953(11) 0.0310(7) Uani 1 1 d .
H33 H 0.7884 0.8206 0.2254 0.037 Uiso 1 1 calc R
C34 C 0.6473(3) 0.9008(3) 0.22413(11) 0.0323(7) Uani 1 1 d .
H34 H 0.6773 0.9502 0.2033 0.039 Uiso 1 1 calc R
C35 C 0.5394(3) 0.9264(3) 0.23308(11) 0.0325(7) Uani 1 1 d .
H35 H 0.5146 0.9920 0.2181 0.039 Uiso 1 1 calc R
O1 O 0.46694(15) 0.53023(16) 0.22220(7) 0.0217(4) Uani 1 1 d .
C36 C 0.3597(2) 0.4880(2) 0.20827(10) 0.0239(6) Uani 1 1 d .
H36A H 0.3321 0.5212 0.1789 0.029 Uiso 1 1 calc R
H36B H 0.3076 0.5049 0.2315 0.029 Uiso 1 1 calc R
C37 C 0.3731(3) 0.3644(2) 0.20328(11) 0.0307(7) Uani 1 1 d .
H37A H 0.3616 0.3423 0.1709 0.037 Uiso 1 1 calc R
H37B H 0.3199 0.3246 0.2210 0.037 Uiso 1 1 calc R
C38 C 0.4897(2) 0.3393(3) 0.22162(11) 0.0303(7) Uani 1 1 d .
H38A H 0.4918 0.2753 0.2425 0.036 Uiso 1 1 calc R
H38B H 0.5371 0.3241 0.1965 0.036 Uiso 1 1 calc R
C39 C 0.5252(2) 0.4432(2) 0.24681(11) 0.0291(7) Uani 1 1 d .
H39A H 0.5053 0.4404 0.2788 0.035 Uiso 1 1 calc R
H39B H 0.6052 0.4538 0.2465 0.035 Uiso 1 1 calc R
O2 O 0.66444(14) 0.60072(15) 0.17093(6) 0.0190(4) Uani 1 1 d .
C40 C 0.6226(2) 0.5361(2) 0.13197(9) 0.0217(6) Uani 1 1 d .
H40A H 0.6218 0.5801 0.1036 0.026 Uiso 1 1 calc R
H40B H 0.5475 0.5100 0.1361 0.026 Uiso 1 1 calc R
C41 C 0.7007(2) 0.4405(2) 0.13022(10) 0.0231(6) Uani 1 1 d .
H41A H 0.7004 0.4097 0.0991 0.028 Uiso 1 1 calc R
H41B H 0.6824 0.3815 0.1516 0.028 Uiso 1 1 calc R
C42 C 0.8102(2) 0.4932(2) 0.14467(10) 0.0246(6) Uani 1 1 d .
H42A H 0.8631 0.4379 0.1575 0.029 Uiso 1 1 calc R
H42B H 0.8415 0.5309 0.1187 0.029 Uiso 1 1 calc R
C43 C 0.7805(2) 0.5751(2) 0.18073(9) 0.0210(5) Uani 1 1 d .
H43A H 0.7930 0.5426 0.2115 0.025 Uiso 1 1 calc R
H43B H 0.8254 0.6425 0.1792 0.025 Uiso 1 1 calc R
O3 O 0.1268(2) 0.6515(2) -0.04508(9) 0.0531(7) Uani 1 1 d .
C44 C 0.0440(3) 0.6617(6) -0.01379(16) 0.0761(17) Uani 1 1 d .
H44A H 0.0705 0.6344 0.0167 0.091 Uiso 1 1 calc R
H44B H -0.0220 0.6195 -0.0245 0.091 Uiso 1 1 calc R
C45 C 0.0193(5) 0.7818(5) -0.0122(2) 0.0880(18) Uani 1 1 d .
H45A H -0.0586 0.7942 -0.0069 0.106 Uiso 1 1 calc R
H45B H 0.0653 0.8182 0.0124 0.106 Uiso 1 1 calc R
C46 C 0.0442(5) 0.8244(4) -0.05643(19) 0.0787(15) Uani 1 1 d .
H46A H -0.0205 0.8197 -0.0785 0.094 Uiso 1 1 calc R
H46B H 0.0686 0.9020 -0.0540 0.094 Uiso 1 1 calc R
C47 C 0.1312(4) 0.7542(4) -0.07003(15) 0.0558(11) Uani 1 1 d .
H47A H 0.2028 0.7903 -0.0632 0.067 Uiso 1 1 calc R
H47B H 0.1221 0.7399 -0.1032 0.067 Uiso 1 1 calc R

loop_
_atom_site_aniso_label
_atom_site_aniso_U_11
_atom_site_aniso_U_22
_atom_site_aniso_U_33
_atom_site_aniso_U_23
_atom_site_aniso_U_13
_atom_site_aniso_U_12
Gd 0.01464(6) 0.01502(6) 0.01424(6) -0.00373(5) -0.00147(4) -0.00040(5)
N1 0.0171(10) 0.0145(10) 0.0155(10) -0.0027(9) -0.0010(8) -0.0007(9)
N2 0.0171(10) 0.0165(10) 0.0133(10) -0.0009(8) 0.0006(8) -0.0029(8)
N3 0.0203(11) 0.0141(11) 0.0181(11) 0.0009(9) 0.0003(9) -0.0004(9)
C1 0.0115(11) 0.0117(11) 0.0187(12) -0.0041(9) 0.0029(9) 0.0009(9)
C2 0.0229(13) 0.0214(14) 0.0150(12) 0.0003(11) -0.0021(10) 0.0027(11)
C3 0.0271(14) 0.0196(13) 0.0173(13) 0.0025(10) -0.0013(11) 0.0038(11)
C4 0.0176(12) 0.0281(14) 0.0110(11) -0.0017(10) -0.0008(9) -0.0092(11)
C5 0.0165(13) 0.0447(18) 0.0168(13) -0.0022(12) -0.0017(10) -0.0086(12)
C6 0.0251(15) 0.062(2) 0.0199(15) -0.0006(15) 0.0028(12) -0.0189(16)
C7 0.0396(18) 0.055(2) 0.0239(16) 0.0089(15) -0.0012(13) -0.0308(17)
C8 0.051(2) 0.0305(17) 0.0210(15) 0.0025(13) -0.0042(14) -0.0233(15)
C9 0.0310(15) 0.0235(14) 0.0138(12) 0.0009(11) -0.0005(11) -0.0123(12)
C10 0.0172(13) 0.051(2) 0.0301(16) -0.0057(15) 0.0050(11) 0.0012(14)
C11 0.0400(19) 0.054(2) 0.0381(19) -0.0121(17) 0.0052(15) 0.0134(17)
C12 0.0289(17) 0.066(3) 0.050(2) 0.0113(19) -0.0020(16) 0.0059(17)
C13 0.0435(17) 0.0148(13) 0.0224(14) -0.0014(11) 0.0079(13) -0.0045(12)
C14 0.073(3) 0.0240(16) 0.0192(15) -0.0003(12) 0.0090(15) 0.0027(16)
C15 0.051(2) 0.0217(15) 0.0351(18) -0.0051(13) 0.0006(15) -0.0024(15)
C16 0.0293(14) 0.0097(12) 0.0211(13) 0.0014(10) -0.0005(11) -0.0004(10)
C17 0.0300(15) 0.0117(12) 0.0292(15) 0.0017(11) -0.0025(12) -0.0004(11)
C18 0.0323(16) 0.0182(14) 0.0467(19) 0.0008(13) -0.0022(14) -0.0063(12)
C19 0.051(2) 0.0130(14) 0.046(2) -0.0042(13) -0.0011(16) -0.0074(13)
C20 0.057(2) 0.0129(13) 0.0329(17) -0.0056(12) 0.0043(15) 0.0046(14)
C21 0.0373(16) 0.0155(13) 0.0247(14) 0.0007(11) 0.0018(12) 0.0061(12)
C22 0.0259(14) 0.0133(12) 0.0352(16) 0.0004(12) 0.0029(12) -0.0020(11)
C23 0.0420(18) 0.0222(15) 0.0351(17) 0.0011(13) 0.0043(14) -0.0003(13)
C24 0.0302(16) 0.0251(16) 0.0408(18) 0.0047(13) -0.0018(13) 0.0028(12)
C25 0.0380(17) 0.0165(14) 0.0365(17) 0.0020(12) 0.0123(14) 0.0075(12)
C26 0.0357(18) 0.047(2) 0.044(2) 0.0039(17) 0.0045(16) 0.0068(16)
C27 0.045(2) 0.037(2) 0.048(2) -0.0054(17) 0.0107(17) 0.0086(16)
C28 0.0291(16) 0.0365(18) 0.0330(17) -0.0197(14) -0.0036(13) 0.0125(14)
C29 0.0291(15) 0.0487(19) 0.0237(14) -0.0164(16) 0.0055(12) 0.0016(15)
C30 0.0387(17) 0.0407(18) 0.0172(13) -0.0059(13) 0.0018(12) -0.0011(15)
C31 0.0412(18) 0.0333(17) 0.0184(14) -0.0071(12) -0.0119(13) 0.0052(14)
C32 0.0217(14) 0.0375(18) 0.0310(16) -0.0167(14) -0.0114(12) 0.0053(13)
C33 0.0230(14) 0.0350(17) 0.0347(17) -0.0158(14) -0.0007(12) -0.0101(13)
C34 0.0404(18) 0.0243(15) 0.0314(16) -0.0100(13) -0.0026(13) -0.0149(14)
C35 0.0454(19) 0.0196(15) 0.0304(16) -0.0094(13) -0.0126(14) 0.0031(13)
O1 0.0179(9) 0.0202(10) 0.0264(10) 0.0057(8) -0.0030(8) -0.0011(8)
C36 0.0183(13) 0.0229(14) 0.0310(15) -0.0011(12) 0.0043(11) -0.0036(11)
C37 0.0394(17) 0.0223(15) 0.0290(16) 0.0027(12) -0.0068(13) -0.0041(13)
C38 0.0270(15) 0.0233(15) 0.0421(18) 0.0043(13) 0.0131(13) 0.0003(12)
C39 0.0237(14) 0.0226(15) 0.0405(18) 0.0135(13) -0.0018(13) 0.0002(12)
O2 0.0165(9) 0.0224(10) 0.0178(9) -0.0055(7) -0.0009(7) 0.0014(7)
C40 0.0235(13) 0.0233(14) 0.0179(13) -0.0059(11) -0.0012(10) -0.0001(11)
C41 0.0228(13) 0.0213(14) 0.0260(14) -0.0034(11) 0.0077(11) -0.0003(11)
C42 0.0199(13) 0.0245(15) 0.0302(15) -0.0014(12) 0.0072(11) 0.0013(11)
C43 0.0164(12) 0.0246(14) 0.0219(13) -0.0010(11) 0.0001(10) 0.0013(11)
O3 0.0623(18) 0.0516(17) 0.0443(15) 0.0032(13) -0.0030(13) 0.0002(14)
C44 0.035(2) 0.140(5) 0.052(3) 0.014(3) -0.0050(19) -0.015(3)
C45 0.072(4) 0.114(5) 0.078(4) -0.003(4) 0.012(3) 0.035(4)
C46 0.088(4) 0.061(3) 0.087(4) -0.002(3) 0.008(3) 0.023(3)
C47 0.061(3) 0.058(3) 0.048(2) 0.013(2) 0.004(2) 0.005(2)

loop_
_atom_type_symbol
_atom_type_description
_atom_type_scat_dispersion_real
_atom_type_scat_dispersion_imag
_atom_type_scat_source
C C 0.0033 0.0016 'International Tables Vol C Tables 4.2.6.8 and 6.1.1.4'
H H 0.0000 0.0000 'International Tables Vol C Tables 4.2.6.8 and 6.1.1.4'
N N 0.0061 0.0033 'International Tables Vol C Tables 4.2.6.8 and 6.1.1.4'
O O 0.0106 0.0060 'International Tables Vol C Tables 4.2.6.8 and 6.1.1.4'
Gd Gd -0.1653 3.9035 'International Tables Vol C Tables 4.2.6.8 and 6.1.1.4'

loop_
_geom_angle_atom_site_label_1
_geom_angle_atom_site_label_2
_geom_angle_atom_site_label_3
_geom_angle
N1 Gd O1 87.17(7)
N1 Gd O2 86.75(7)
O1 Gd O2 77.04(6)
N1 Gd C34 109.58(9)
O1 Gd C34 163.25(8)
O2 Gd C34 102.79(9)
N1 Gd C35 98.70(9)
O1 Gd C35 149.96(9)
O2 Gd C35 132.44(9)
C34 Gd C35 31.03(10)
N1 Gd C33 132.00(9)
O1 Gd C33 134.31(9)
O2 Gd C33 82.27(8)
C34 Gd C33 31.32(10)
C35 Gd C33 59.14(10)
N1 Gd C29 117.37(9)
O1 Gd C29 91.86(9)
O2 Gd C29 153.21(9)
C34 Gd C29 80.96(11)
C35 Gd C29 59.21(11)
C33 Gd C29 88.74(10)
N1 Gd C28 101.51(9)
O1 Gd C28 118.93(9)
O2 Gd C28 162.02(9)
C34 Gd C28 59.47(11)
C35 Gd C28 31.04(11)
C33 Gd C28 80.35(10)
C29 Gd C28 30.94(11)
N1 Gd C30 142.33(9)
O1 Gd C30 78.50(9)
O2 Gd C30 122.66(8)
C34 Gd C30 87.91(10)
C35 Gd C30 79.08(10)
C33 Gd C30 79.31(10)
C29 Gd C30 30.55(10)
C28 Gd C30 58.19(11)
N1 Gd C32 159.59(9)
O1 Gd C32 105.28(8)
O2 Gd C32 80.57(8)
C34 Gd C32 58.61(10)
C35 Gd C32 78.72(9)
C33 Gd C32 30.48(10)
C29 Gd C32 78.99(9)
C28 Gd C32 86.76(9)
C30 Gd C32 57.55(10)
N1 Gd C31 170.19(9)
O1 Gd C31 84.50(8)
O2 Gd C31 96.41(8)
C34 Gd C31 78.86(10)
C35 Gd C31 86.05(10)
C33 Gd C31 57.77(11)
C29 Gd C31 57.88(10)
C28 Gd C31 78.15(10)
C30 Gd C31 30.09(10)
C32 Gd C31 29.84(10)
C1 N1 Gd 162.89(19)
C2 N2 C4 124.0(2)
C2 N2 C1 110.9(2)
C4 N2 C1 124.2(2)
C3 N3 C1 111.0(2)
C3 N3 C16 124.5(2)
C1 N3 C16 124.5(2)
N1 C1 N3 128.9(2)
N1 C1 N2 129.5(2)
N3 C1 N2 101.7(2)
C3 C2 N2 107.9(2)
C2 C3 N3 108.4(2)
C9 C4 C5 121.7(3)
C9 C4 N2 119.6(2)
C5 C4 N2 118.6(3)
C6 C5 C4 117.9(3)
C6 C5 C10 119.6(3)
C4 C5 C10 122.5(3)
C7 C6 C5 121.5(3)
C6 C7 C8 120.0(3)
C7 C8 C9 120.8(3)
C8 C9 C4 118.0(3)
C8 C9 C13 120.1(3)
C4 C9 C13 121.9(2)
C11 C10 C5 111.9(3)
C11 C10 C12 110.3(3)
C5 C10 C12 112.6(3)
C9 C13 C14 110.4(3)
C9 C13 C15 112.7(2)
C14 C13 C15 109.9(2)
C17 C16 C21 121.9(3)
C17 C16 N3 118.7(2)
C21 C16 N3 119.4(3)
C16 C17 C18 117.8(3)
C16 C17 C22 122.5(2)
C18 C17 C22 119.6(3)
C19 C18 C17 121.0(3)
C18 C19 C20 120.3(3)
C19 C20 C21 121.5(3)
C20 C21 C16 117.4(3)
C20 C21 C25 121.8(3)
C16 C21 C25 120.8(3)
C17 C22 C23 111.4(2)
C17 C22 C24 111.0(2)
C23 C22 C24 111.2(3)
C26 C25 C21 112.6(3)
C26 C25 C27 109.2(3)
C21 C25 C27 112.6(3)
C29 C28 C35 135.0(3)
C29 C28 Gd 74.44(17)
C35 C28 Gd 74.24(17)
C28 C29 C30 134.6(3)
C28 C29 Gd 74.62(17)
C30 C29 Gd 77.18(17)
C29 C30 C31 134.9(3)
C29 C30 Gd 72.26(17)
C31 C30 Gd 76.69(17)
C32 C31 C30 135.0(3)
C32 C31 Gd 73.76(16)
C30 C31 Gd 73.21(16)
C31 C32 C33 135.2(3)
C31 C32 Gd 76.41(16)
C33 C32 Gd 71.75(16)
C32 C33 C34 135.2(3)
C32 C33 Gd 77.77(17)
C34 C33 Gd 74.09(16)
C35 C34 C33 133.6(3)
C35 C34 Gd 74.71(17)
C33 C34 Gd 74.59(17)
C34 C35 C28 135.9(3)
C34 C35 Gd 74.26(17)
C28 C35 Gd 74.72(17)
C39 O1 C36 106.9(2)
C39 O1 Gd 124.58(16)
C36 O1 Gd 128.40(16)
O1 C36 C37 106.0(2)
C36 C37 C38 105.6(2)
C39 C38 C37 103.7(2)
O1 C39 C38 104.6(2)
C40 O2 C43 108.86(19)
C40 O2 Gd 119.91(14)
C43 O2 Gd 131.00(14)
O2 C40 C41 104.7(2)
C40 C41 C42 102.5(2)
C43 C42 C41 102.7(2)
O2 C43 C42 106.3(2)
C44 O3 C47 107.8(4)
O3 C44 C45 105.1(4)
C46 C45 C44 105.3(4)
C47 C46 C45 104.1(4)
C46 C47 O3 108.2(4)

loop_
_geom_bond_atom_site_label_1
_geom_bond_atom_site_label_2
_geom_bond_distance
Gd N1 2.191(2)
Gd O1 2.4501(19)
Gd O2 2.4718(18)
Gd C34 2.619(3)
Gd C35 2.625(3)
Gd C33 2.625(3)
Gd C29 2.628(3)
Gd C28 2.631(3)
Gd C30 2.691(3)
Gd C32 2.702(3)
Gd C31 2.735(3)
N1 C1 1.258(3)
N2 C2 1.397(3)
N2 C4 1.423(3)
N2 C1 1.426(3)
N3 C3 1.394(3)
N3 C1 1.418(3)
N3 C16 1.429(3)
C2 C3 1.334(4)
C4 C9 1.398(4)
C4 C5 1.413(4)
C5 C6 1.382(4)
C5 C10 1.524(5)
C6 C7 1.376(5)
C7 C8 1.392(5)
C8 C9 1.394(4)
C9 C13 1.524(4)
C10 C11 1.521(5)
C10 C12 1.526(4)
C13 C14 1.527(4)
C13 C15 1.528(4)
C16 C17 1.396(4)
C16 C21 1.408(4)
C17 C18 1.406(4)
C17 C22 1.514(4)
C18 C19 1.372(5)
C19 C20 1.376(5)
C20 C21 1.396(4)
C21 C25 1.519(4)
C22 C23 1.523(4)
C22 C24 1.526(4)
C25 C26 1.502(5)
C25 C27 1.539(4)
C28 C29 1.403(5)
C28 C35 1.406(5)
C29 C30 1.403(5)
C30 C31 1.409(5)
C31 C32 1.400(5)
C32 C33 1.402(5)
C33 C34 1.416(5)
C34 C35 1.403(5)
O1 C39 1.442(3)
O1 C36 1.443(3)
C36 C37 1.519(4)
C37 C38 1.523(4)
C38 C39 1.512(4)
O2 C40 1.452(3)
O2 C43 1.465(3)
C40 C41 1.508(4)
C41 C42 1.521(4)
C42 C43 1.517(4)
O3 C44 1.424(5)
O3 C47 1.450(5)
C44 C45 1.492(8)
C45 C46 1.452(7)
C46 C47 1.445(6)

loop_
_geom_torsion_atom_site_label_1
_geom_torsion_atom_site_label_2
_geom_torsion_atom_site_label_3
_geom_torsion_atom_site_label_4
_geom_torsion
O1 Gd N1 C1 -140.4(6)
O2 Gd N1 C1 -63.2(6)
C34 Gd N1 C1 39.2(6)
C35 Gd N1 C1 69.2(6)
C33 Gd N1 C1 13.3(7)
C29 Gd N1 C1 129.0(6)
C28 Gd N1 C1 100.6(6)
C30 Gd N1 C1 152.6(6)
C32 Gd N1 C1 -11.8(8)
C31 Gd N1 C1 -172.4(6)
Gd N1 C1 N3 -33.9(8)
Gd N1 C1 N2 144.7(5)
C3 N3 C1 N1 175.7(3)
C16 N3 C1 N1 -6.6(4)
C3 N3 C1 N2 -3.3(3)
C16 N3 C1 N2 174.4(2)
C2 N2 C1 N1 -176.2(3)
C4 N2 C1 N1 14.6(4)
C2 N2 C1 N3 2.8(3)
C4 N2 C1 N3 -166.4(2)
C4 N2 C2 C3 167.9(2)
C1 N2 C2 C3 -1.3(3)
N2 C2 C3 N3 -0.8(3)
C1 N3 C3 C2 2.7(3)
C16 N3 C3 C2 -175.0(2)
C2 N2 C4 C9 76.1(3)
C1 N2 C4 C9 -116.1(3)
C2 N2 C4 C5 -101.1(3)
C1 N2 C4 C5 66.8(3)
C9 C4 C5 C6 1.9(4)
N2 C4 C5 C6 179.1(2)
C9 C4 C5 C10 -177.0(3)
N2 C4 C5 C10 0.1(4)
C4 C5 C6 C7 -2.1(4)
C10 C5 C6 C7 176.9(3)
C5 C6 C7 C8 0.5(5)
C6 C7 C8 C9 1.4(5)
C7 C8 C9 C4 -1.6(4)
C7 C8 C9 C13 -179.2(3)
C5 C4 C9 C8 -0.1(4)
N2 C4 C9 C8 -177.2(2)
C5 C4 C9 C13 177.4(2)
N2 C4 C9 C13 0.3(4)
C6 C5 C10 C11 70.3(4)
C4 C5 C10 C11 -110.7(3)
C6 C5 C10 C12 -54.6(4)
C4 C5 C10 C12 124.4(3)
C8 C9 C13 C14 75.3(3)
C4 C9 C13 C14 -102.2(3)
C8 C9 C13 C15 -48.0(4)
C4 C9 C13 C15 134.4(3)
C3 N3 C16 C17 -81.4(3)
C1 N3 C16 C17 101.1(3)
C3 N3 C16 C21 97.5(3)
C1 N3 C16 C21 -79.9(3)
C21 C16 C17 C18 -2.3(4)
N3 C16 C17 C18 176.6(3)
C21 C16 C17 C22 177.0(3)
N3 C16 C17 C22 -4.1(4)
C16 C17 C18 C19 0.5(5)
C22 C17 C18 C19 -178.8(3)
C17 C18 C19 C20 1.0(5)
C18 C19 C20 C21 -0.7(5)
C19 C20 C21 C16 -1.0(5)
C19 C20 C21 C25 177.7(3)
C17 C16 C21 C20 2.6(4)
N3 C16 C21 C20 -176.4(3)
C17 C16 C21 C25 -176.2(3)
N3 C16 C21 C25 4.9(4)
C16 C17 C22 C23 115.0(3)
C18 C17 C22 C23 -65.7(4)
C16 C17 C22 C24 -120.5(3)
C18 C17 C22 C24 58.7(4)
C20 C21 C25 C26 104.3(3)
C16 C21 C25 C26 -77.0(4)
C20 C21 C25 C27 -19.6(4)
C16 C21 C25 C27 159.1(3)
N1 Gd C28 C29 124.95(18)
O1 Gd C28 C29 31.8(2)
O2 Gd C28 C29 -118.9(3)
C34 Gd C28 C29 -129.0(2)
C35 Gd C28 C29 -147.3(3)
C33 Gd C28 C29 -103.89(19)
C30 Gd C28 C29 -20.56(17)
C32 Gd C28 C29 -73.88(19)
C31 Gd C28 C29 -45.03(18)
N1 Gd C28 C35 -87.76(18)
O1 Gd C28 C35 179.09(16)
O2 Gd C28 C35 28.3(4)
C34 Gd C28 C35 18.31(17)
C33 Gd C28 C35 43.39(18)
C29 Gd C28 C35 147.3(3)
C30 Gd C28 C35 126.7(2)
C32 Gd C28 C35 73.40(19)
C31 Gd C28 C35 102.25(19)
C35 C28 C29 C30 6.2(6)
Gd C28 C29 C30 53.5(3)
C35 C28 C29 Gd -47.4(3)
N1 Gd C29 C28 -64.7(2)
O1 Gd C29 C28 -152.52(18)
O2 Gd C29 C28 143.18(19)
C34 Gd C29 C28 42.69(19)
C35 Gd C29 C28 18.93(17)
C33 Gd C29 C28 73.19(19)
C30 Gd C29 C28 144.1(3)
C32 Gd C29 C28 102.27(19)
C31 Gd C29 C28 125.2(2)
N1 Gd C29 C30 151.20(18)
O1 Gd C29 C30 63.42(19)
O2 Gd C29 C30 -0.9(3)
C34 Gd C29 C30 -101.4(2)
C35 Gd C29 C30 -125.1(2)
C33 Gd C29 C30 -70.9(2)
C28 Gd C29 C30 -144.1(3)
C32 Gd C29 C30 -41.8(2)
C31 Gd C29 C30 -18.90(18)
C28 C29 C30 C31 -3.9(6)
Gd C29 C30 C31 48.7(4)
C28 C29 C30 Gd -52.7(3)
N1 Gd C30 C29 -44.4(3)
O1 Gd C30 C29 -114.2(2)
O2 Gd C30 C29 179.53(17)
C34 Gd C30 C29 75.7(2)
C35 Gd C30 C29 45.7(2)
C33 Gd C30 C29 106.0(2)
C28 Gd C30 C29 20.80(19)
C32 Gd C30 C29 129.2(2)
C31 Gd C30 C29 146.8(3)
N1 Gd C30 C31 168.74(17)
O1 Gd C30 C31 99.0(2)
O2 Gd C30 C31 32.7(2)
C34 Gd C30 C31 -71.2(2)
C35 Gd C30 C31 -101.1(2)
C33 Gd C30 C31 -40.8(2)
C29 Gd C30 C31 -146.8(3)
C28 Gd C30 C31 -126.0(2)
C32 Gd C30 C31 -17.65(18)
C29 C30 C31 C32 -3.0(6)
Gd C30 C31 C32 44.3(3)
C29 C30 C31 Gd -47.4(3)
N1 Gd C31 C32 166.5(4)
O1 Gd C31 C32 134.43(19)
O2 Gd C31 C32 58.18(19)
C34 Gd C31 C32 -43.64(19)
C35 Gd C31 C32 -74.12(19)
C33 Gd C31 C32 -18.48(17)
C29 Gd C31 C32 -129.9(2)
C28 Gd C31 C32 -104.5(2)
C30 Gd C31 C32 -149.1(3)
N1 Gd C31 C30 -44.4(6)
O1 Gd C31 C30 -76.5(2)
O2 Gd C31 C30 -152.76(19)
C34 Gd C31 C30 105.4(2)
C35 Gd C31 C30 74.9(2)
C33 Gd C31 C30 130.6(2)
C29 Gd C31 C30 19.17(19)
C28 Gd C31 C30 44.6(2)
C32 Gd C31 C30 149.1(3)
C30 C31 C32 C33 1.3(6)
Gd C31 C32 C33 45.5(3)
C30 C31 C32 Gd -44.2(3)
N1 Gd C32 C31 -173.5(2)
O1 Gd C32 C31 -47.46(19)
O2 Gd C32 C31 -121.13(19)
C34 Gd C32 C31 127.5(2)
C35 Gd C32 C31 101.9(2)
C33 Gd C32 C31 148.1(3)
C29 Gd C32 C31 41.45(19)
C28 Gd C32 C31 71.66(19)
C30 Gd C32 C31 17.79(18)
N1 Gd C32 C33 38.5(3)
O1 Gd C32 C33 164.44(17)
O2 Gd C32 C33 90.77(18)
C34 Gd C32 C33 -20.59(18)
C35 Gd C32 C33 -46.17(19)
C29 Gd C32 C33 -106.6(2)
C28 Gd C32 C33 -76.43(19)
C30 Gd C32 C33 -130.3(2)
C31 Gd C32 C33 -148.1(3)
C31 C32 C33 C34 5.1(6)
Gd C32 C33 C34 52.0(3)
C31 C32 C33 Gd -46.8(3)
N1 Gd C33 C32 -163.03(16)
O1 Gd C33 C32 -21.2(2)
O2 Gd C33 C32 -84.52(18)
C34 Gd C33 C32 144.7(3)
C35 Gd C33 C32 124.5(2)
C29 Gd C33 C32 70.17(19)
C28 Gd C33 C32 100.12(19)
C30 Gd C33 C32 40.91(18)
C31 Gd C33 C32 18.11(17)
N1 Gd C33 C34 52.2(2)
O1 Gd C33 C34 -165.93(16)
O2 Gd C33 C34 130.74(19)
C35 Gd C33 C34 -20.24(18)
C29 Gd C33 C34 -74.6(2)
C28 Gd C33 C34 -44.62(19)
C30 Gd C33 C34 -103.8(2)
C32 Gd C33 C34 -144.7(3)
C31 Gd C33 C34 -126.6(2)
C32 C33 C34 C35 -3.0(6)
Gd C33 C34 C35 50.2(3)
C32 C33 C34 Gd -53.2(3)
N1 Gd C34 C35 73.8(2)
O1 Gd C34 C35 -107.7(3)
O2 Gd C34 C35 164.84(18)
C33 Gd C34 C35 -144.8(3)
C29 Gd C34 C35 -42.19(19)
C28 Gd C34 C35 -18.32(18)
C30 Gd C34 C35 -72.11(19)
C32 Gd C34 C35 -124.8(2)
C31 Gd C34 C35 -101.0(2)
N1 Gd C34 C33 -141.43(18)
O1 Gd C34 C33 37.1(4)
O2 Gd C34 C33 -50.34(19)
C35 Gd C34 C33 144.8(3)
C29 Gd C34 C33 102.6(2)
C28 Gd C34 C33 126.5(2)
C30 Gd C34 C33 72.71(19)
C32 Gd C34 C33 20.07(18)
C31 Gd C34 C33 43.79(19)
C33 C34 C35 C28 -3.4(6)
Gd C34 C35 C28 46.7(4)
C33 C34 C35 Gd -50.1(3)
C29 C28 C35 C34 0.8(6)
Gd C28 C35 C34 -46.6(3)
C29 C28 C35 Gd 47.4(3)
N1 Gd C35 C34 -113.78(19)
O1 Gd C35 C34 146.73(18)
O2 Gd C35 C34 -20.2(2)
C33 Gd C35 C34 20.42(18)
C29 Gd C35 C34 129.5(2)
C28 Gd C35 C34 148.3(3)
C30 Gd C35 C34 104.4(2)
C32 Gd C35 C34 45.66(19)
C31 Gd C35 C34 74.86(19)
N1 Gd C35 C28 97.89(18)
O1 Gd C35 C28 -1.6(3)
O2 Gd C35 C28 -168.55(15)
C34 Gd C35 C28 -148.3(3)
C33 Gd C35 C28 -127.9(2)
C29 Gd C35 C28 -18.87(17)
C30 Gd C35 C28 -43.92(18)
C32 Gd C35 C28 -102.68(19)
C31 Gd C35 C28 -73.47(19)
N1 Gd O1 C39 151.7(2)
O2 Gd O1 C39 64.4(2)
C34 Gd O1 C39 -26.9(4)
C35 Gd O1 C39 -105.7(2)
C33 Gd O1 C39 -0.9(3)
C29 Gd O1 C39 -90.9(2)
C28 Gd O1 C39 -106.7(2)
C30 Gd O1 C39 -63.3(2)
C32 Gd O1 C39 -11.8(2)
C31 Gd O1 C39 -33.5(2)
N1 Gd O1 C36 -33.0(2)
O2 Gd O1 C36 -120.4(2)
C34 Gd O1 C36 148.3(3)
C35 Gd O1 C36 69.5(3)
C33 Gd O1 C36 174.3(2)
C29 Gd O1 C36 84.3(2)
C28 Gd O1 C36 68.6(2)
C30 Gd O1 C36 111.9(2)
C32 Gd O1 C36 163.4(2)
C31 Gd O1 C36 141.8(2)
C39 O1 C36 C37 -28.3(3)
Gd O1 C36 C37 155.84(18)
O1 C36 C37 C38 7.8(3)
C36 C37 C38 C39 14.2(3)
C36 O1 C39 C38 37.7(3)
Gd O1 C39 C38 -146.26(18)
C37 C38 C39 O1 -31.3(3)
N1 Gd O2 C40 -26.30(18)
O1 Gd O2 C40 61.54(18)
C34 Gd O2 C40 -135.64(19)
C35 Gd O2 C40 -125.12(19)
C33 Gd O2 C40 -159.46(19)
C29 Gd O2 C40 129.1(2)
C28 Gd O2 C40 -144.5(3)
C30 Gd O2 C40 128.56(19)
C32 Gd O2 C40 169.75(19)
C31 Gd O2 C40 144.38(19)
N1 Gd O2 C43 159.9(2)
O1 Gd O2 C43 -112.3(2)
C34 Gd O2 C43 50.6(2)
C35 Gd O2 C43 61.1(2)
C33 Gd O2 C43 26.7(2)
C29 Gd O2 C43 -44.7(3)
C28 Gd O2 C43 41.7(4)
C30 Gd O2 C43 -45.2(2)
C32 Gd O2 C43 -4.0(2)
C31 Gd O2 C43 -29.4(2)
C43 O2 C40 C41 21.9(3)
Gd O2 C40 C41 -153.13(16)
O2 C40 C41 C42 -36.6(3)
C40 C41 C42 C43 37.0(3)
C40 O2 C43 C42 1.8(3)
Gd O2 C43 C42 176.11(16)
C41 C42 C43 O2 -24.4(3)
C47 O3 C44 C45 -14.3(5)
O3 C44 C45 C46 28.0(6)
C44 C45 C46 C47 -30.5(6)
C45 C46 C47 O3 22.0(6)
C44 O3 C47 C46 -4.6(5)
